data_7118270
loop_
_publ_author_name
'Stepherson, Jacob R.'
'Fronczek, Frank R.'
'Kartika, Rendy'

_publ_section_title
;
 An expedient synthesis of functionalized 1,4-diketone-derived compounds
 via silyloxyallyl cation intermediates.
;
_journal_issue 11
_journal_name_full 'Chemical communications (Cambridge, England)'
_journal_page_first 2300
_journal_page_last 2303
_journal_paper_doi 10.1039/c5cc09763k
_journal_volume 52
_journal_year 2016
_chemical_formula_moiety 'C18 H32 O3 Si'
_chemical_formula_sum 'C18 H32 O3 Si'
_chemical_formula_weight 324.53
_chemical_name_systematic
; 
 ? 
;
_space_group_IT_number 15
_symmetry_cell_setting monoclinic
_symmetry_space_group_name_Hall '-C 2yc'
_symmetry_space_group_name_H-M 'C 1 2/c 1'
_atom_sites_solution_hydrogens geom
_atom_sites_solution_primary direct
_atom_sites_solution_secondary difmap
_audit_creation_method SHELXL-97
_audit_update_record
;
2015-11-24 deposited with the CCDC.
2016-01-04 downloaded from the CCDC.
;
_cell_angle_alpha 90
_cell_angle_beta 111.472(8)
_cell_angle_gamma 90
_cell_formula_units_Z 8
_cell_length_a 29.017(4)
_cell_length_b 11.4978(17)
_cell_length_c 12.6967(16)
_cell_measurement_reflns_used 3436
_cell_measurement_temperature 90.0(5)
_cell_measurement_theta_max 26.373
_cell_measurement_theta_min 2.546
_cell_volume 3942.0(10)
_computing_cell_refinement 'Denzo and Scalepack (Otwinowski & Minor, 1997)'
_computing_data_collection 'COLLECT (Nonius, 2000)'
_computing_data_reduction 'Denzo and Scalepack (Otwinowski & Minor, 1997)'
_computing_molecular_graphics 'ORTEP-3 for Windows (Farrugia, 2012)'
_computing_publication_material 'SHELXL-97 (Sheldrick, 1997)'
_computing_structure_refinement 'SHELXL-97 (Sheldrick, 1997)'
_computing_structure_solution 'Direct_methods (SIR, Altomare, et al., 1994)'
_diffrn_ambient_temperature 90.0(5)
_diffrn_measured_fraction_theta_full 0.996
_diffrn_measured_fraction_theta_max 0.992
_diffrn_measurement_device 'Nonius KappaCCD '
_diffrn_measurement_method '\f and \w scans '
_diffrn_radiation_monochromator graphite
_diffrn_radiation_source 'fine-focus sealed tube'
_diffrn_radiation_type MoK\a
_diffrn_radiation_wavelength 0.71073
_diffrn_reflns_av_R_equivalents 0.0602
_diffrn_reflns_av_sigmaI/netI 0.0877
_diffrn_reflns_limit_h_max 36
_diffrn_reflns_limit_h_min -35
_diffrn_reflns_limit_k_max 12
_diffrn_reflns_limit_k_min -14
_diffrn_reflns_limit_l_max 15
_diffrn_reflns_limit_l_min -15
_diffrn_reflns_number 10745
_diffrn_reflns_theta_full 25.00
_diffrn_reflns_theta_max 26.25
_diffrn_reflns_theta_min 2.76
_exptl_absorpt_coefficient_mu 0.129
_exptl_absorpt_correction_T_max 0.9898
_exptl_absorpt_correction_T_min 0.9443
_exptl_absorpt_correction_type multi-scan
_exptl_absorpt_process_details 'Denzo & Scalepack (Otwinowski & Minor, 1997)'
_exptl_crystal_colour colorless
_exptl_crystal_density_diffrn 1.094
_exptl_crystal_density_method 'not measured'
_exptl_crystal_description plate
_exptl_crystal_F_000 1424
_exptl_crystal_recrystallization_method 'Re-crystallisation from solvent: Hexane/dichloromethane'
_exptl_crystal_size_max 0.30
_exptl_crystal_size_mid 0.28
_exptl_crystal_size_min 0.08
_refine_diff_density_max 0.267
_refine_diff_density_min -0.226
_refine_diff_density_rms 0.059
_refine_ls_extinction_method none
_refine_ls_goodness_of_fit_ref 1.067
_refine_ls_hydrogen_treatment mixed
_refine_ls_matrix_type full
_refine_ls_number_parameters 209
_refine_ls_number_reflns 3950
_refine_ls_number_restraints 0
_refine_ls_restrained_S_all 1.067
_refine_ls_R_factor_all 0.1345
_refine_ls_R_factor_gt 0.0686
_refine_ls_shift/su_max 0.000
_refine_ls_shift/su_mean 0.000
_refine_ls_structure_factor_coef Fsqd
_refine_ls_weighting_details 'calc w=1/[\s^2^(Fo^2^)+(0.0305P)^2^+9.0605P] where P=(Fo^2^+2Fc^2^)/3'
_refine_ls_weighting_scheme calc
_refine_ls_wR_factor_gt 0.1192
_refine_ls_wR_factor_ref 0.1452
_reflns_number_gt 2423
_reflns_number_total 3950
_reflns_threshold_expression I>2\s(I)
_cod_data_source_file c5cc09763k2.cif
_cod_data_source_block Stepherson1
_cod_depositor_comments
;
The following automatic conversions were performed:

'_symmetry_cell_setting' value 'Monoclinic' changed to 'monoclinic'
according to
/usr/data/users/saulius/crontab/automatic-downloads/rss-feeds/RSC/lib/dictionaries/cif_core.dic
dictionary named 'cif_core.dic' version 2.4.2 from 2011-04-26.

Automatic conversion script
Id: cif_fix_values 4268 2015-11-12 08:31:59Z antanas 

 Adding full bibliography for 7118270.cif.
;
_cod_original_cell_volume 3942.0(9)
_cod_original_sg_symbol_Hall '-C 2yc '
_cod_original_sg_symbol_H-M 'C 2/c         '
_cod_database_code 7118270

loop_
_symmetry_equiv_pos_as_xyz
'x, y, z'
'-x, y, -z+1/2'
'x+1/2, y+1/2, z'
'-x+1/2, y+1/2, -z+1/2'
'-x, -y, -z'
'x, -y, z-1/2'
'-x+1/2, -y+1/2, -z'
'x+1/2, -y+1/2, z-1/2'

loop_
_atom_site_label
_atom_site_type_symbol
_atom_site_fract_x
_atom_site_fract_y
_atom_site_fract_z
_atom_site_U_iso_or_equiv
_atom_site_adp_type
_atom_site_occupancy
_atom_site_symmetry_multiplicity
_atom_site_calc_flag
_atom_site_refinement_flags
Si1 Si 0.58731(3) 0.16366(8) 0.46049(7) 0.0302(2) Uani 1 1 d .
O1 O 0.61758(7) 0.26041(17) 0.55928(16) 0.0262(5) Uani 1 1 d .
O2 O 0.69316(8) 0.35988(19) 0.45389(18) 0.0353(6) Uani 1 1 d .
C1 C 0.59887(11) 0.3687(3) 0.5703(2) 0.0280(7) Uani 1 1 d .
O3 O 0.75160(10) 0.2410(2) 0.6616(2) 0.0466(7) Uani 1 1 d .
H3O H 0.7663(15) 0.236(4) 0.620(3) 0.070 Uiso 1 1 d .
C15 C 0.62385(12) 0.0248(3) 0.4983(3) 0.0310(8) Uani 1 1 d .
C13 C 0.52378(12) 0.1432(3) 0.4616(3) 0.0479(10) Uani 1 1 d .
H13A H 0.5259 0.1068 0.5330 0.072 Uiso 1 1 calc R
H13B H 0.5046 0.0931 0.3983 0.072 Uiso 1 1 calc R
H13C H 0.5074 0.2189 0.4541 0.072 Uiso 1 1 calc R
C7 C 0.66996(12) 0.4998(3) 0.5702(3) 0.0296(7) Uani 1 1 d .
C11 C 0.69089(12) 0.5071(3) 0.7021(3) 0.0383(9) Uani 1 1 d .
H11A H 0.7156 0.5704 0.7284 0.046 Uiso 1 1 calc R
H11B H 0.6639 0.5221 0.7305 0.046 Uiso 1 1 calc R
C8 C 0.69902(11) 0.3991(3) 0.5472(3) 0.0294(7) Uani 1 1 d .
C5 C 0.57198(11) 0.3918(3) 0.6332(3) 0.0316(8) Uani 1 1 d .
C9 C 0.73799(12) 0.3581(3) 0.6577(3) 0.0338(8) Uani 1 1 d .
H9 H 0.7684 0.4067 0.6733 0.041 Uiso 1 1 calc R
C6 C 0.55711(13) 0.3073(3) 0.7049(3) 0.0436(9) Uani 1 1 d .
H6A H 0.5212 0.2949 0.6721 0.065 Uiso 1 1 calc R
H6B H 0.5662 0.3386 0.7816 0.065 Uiso 1 1 calc R
H6C H 0.5742 0.2331 0.7078 0.065 Uiso 1 1 calc R
C12 C 0.68169(14) 0.6096(3) 0.5148(3) 0.0457(9) Uani 1 1 d .
H12A H 0.7176 0.6202 0.5410 0.069 Uiso 1 1 calc R
H12B H 0.6666 0.6776 0.5360 0.069 Uiso 1 1 calc R
H12C H 0.6682 0.6006 0.4323 0.069 Uiso 1 1 calc R
C2 C 0.61372(11) 0.4744(3) 0.5200(3) 0.0295(7) Uani 1 1 d .
H2 H 0.6032 0.4636 0.4363 0.035 Uiso 1 1 calc R
C10 C 0.71509(12) 0.3890(3) 0.7440(3) 0.0373(8) Uani 1 1 d .
H10A H 0.7407 0.3953 0.8210 0.045 Uiso 1 1 calc R
H10B H 0.6902 0.3306 0.7446 0.045 Uiso 1 1 calc R
C14 C 0.58236(15) 0.2184(3) 0.3189(3) 0.0495(10) Uani 1 1 d .
H14A H 0.5581 0.2818 0.2959 0.074 Uiso 1 1 calc R
H14B H 0.5716 0.1551 0.2636 0.074 Uiso 1 1 calc R
H14C H 0.6147 0.2472 0.3227 0.074 Uiso 1 1 calc R
C4 C 0.56079(13) 0.5194(3) 0.6308(3) 0.0408(9) Uani 1 1 d .
H4A H 0.5775 0.5547 0.7064 0.049 Uiso 1 1 calc R
H4B H 0.5247 0.5329 0.6065 0.049 Uiso 1 1 calc R
C3 C 0.58121(13) 0.5704(3) 0.5442(3) 0.0380(8) Uani 1 1 d .
H3A H 0.6013 0.6407 0.5754 0.046 Uiso 1 1 calc R
H3B H 0.5537 0.5921 0.4736 0.046 Uiso 1 1 calc R
C16 C 0.63830(14) -0.0020(3) 0.6244(3) 0.0457(9) Uani 1 1 d .
H16A H 0.6084 -0.0076 0.6426 0.069 Uiso 1 1 calc R
H16B H 0.6595 0.0603 0.6692 0.069 Uiso 1 1 calc R
H16C H 0.6563 -0.0760 0.6420 0.069 Uiso 1 1 calc R
C17 C 0.59231(13) -0.0750(3) 0.4285(3) 0.0466(10) Uani 1 1 d .
H17A H 0.6121 -0.1465 0.4432 0.070 Uiso 1 1 calc R
H17B H 0.5812 -0.0558 0.3479 0.070 Uiso 1 1 calc R
H17C H 0.5634 -0.0867 0.4499 0.070 Uiso 1 1 calc R
C18 C 0.67148(13) 0.0341(3) 0.4717(3) 0.0439(9) Uani 1 1 d .
H18A H 0.6923 0.0968 0.5168 0.066 Uiso 1 1 calc R
H18B H 0.6628 0.0509 0.3910 0.066 Uiso 1 1 calc R
H18C H 0.6897 -0.0396 0.4904 0.066 Uiso 1 1 calc R

loop_
_atom_site_aniso_label
_atom_site_aniso_U_11
_atom_site_aniso_U_22
_atom_site_aniso_U_33
_atom_site_aniso_U_23
_atom_site_aniso_U_13
_atom_site_aniso_U_12
Si1 0.0340(5) 0.0254(5) 0.0278(5) 0.0016(4) 0.0074(4) -0.0022(4)
O1 0.0321(12) 0.0224(12) 0.0253(11) -0.0003(9) 0.0120(9) -0.0006(9)
O2 0.0458(14) 0.0354(14) 0.0326(13) -0.0019(11) 0.0235(11) 0.0016(11)
C1 0.0306(17) 0.0270(18) 0.0251(17) -0.0019(14) 0.0088(14) -0.0006(14)
O3 0.0598(17) 0.0493(16) 0.0418(15) 0.0142(13) 0.0318(13) 0.0212(13)
C15 0.0363(18) 0.0311(19) 0.0259(17) -0.0018(14) 0.0117(15) -0.0028(15)
C13 0.0330(19) 0.040(2) 0.063(2) -0.001(2) 0.0088(18) -0.0006(17)
C7 0.0379(18) 0.0206(16) 0.0353(18) -0.0031(14) 0.0194(15) -0.0022(14)
C11 0.041(2) 0.039(2) 0.038(2) -0.0162(17) 0.0175(17) -0.0047(17)
C8 0.0314(18) 0.0267(18) 0.0362(19) -0.0017(15) 0.0194(15) -0.0052(14)
C5 0.0325(18) 0.036(2) 0.0296(18) 0.0002(15) 0.0147(15) 0.0000(15)
C9 0.0348(18) 0.037(2) 0.0326(18) -0.0028(16) 0.0159(15) -0.0008(16)
C6 0.048(2) 0.052(2) 0.040(2) 0.0051(18) 0.0270(17) 0.0018(19)
C12 0.050(2) 0.030(2) 0.066(3) 0.0025(19) 0.032(2) -0.0016(18)
C2 0.0388(19) 0.0244(17) 0.0267(17) -0.0009(14) 0.0137(15) 0.0018(15)
C10 0.0383(19) 0.047(2) 0.0261(18) -0.0070(16) 0.0114(15) -0.0017(17)
C14 0.071(3) 0.036(2) 0.0289(19) -0.0025(17) 0.0044(18) -0.010(2)
C4 0.044(2) 0.040(2) 0.046(2) -0.0082(18) 0.0250(18) 0.0015(17)
C3 0.045(2) 0.0247(18) 0.049(2) -0.0014(16) 0.0228(17) 0.0039(16)
C16 0.059(2) 0.042(2) 0.038(2) 0.0110(18) 0.0202(19) 0.0151(19)
C17 0.049(2) 0.030(2) 0.055(2) -0.0041(18) 0.0114(19) -0.0017(18)
C18 0.042(2) 0.044(2) 0.049(2) -0.0027(19) 0.0210(18) 0.0020(18)

loop_
_atom_type_symbol
_atom_type_description
_atom_type_scat_dispersion_real
_atom_type_scat_dispersion_imag
_atom_type_scat_source
C C 0.0033 0.0016 'International Tables Vol C Tables 4.2.6.8 and 6.1.1.4'
H H 0.0000 0.0000 'International Tables Vol C Tables 4.2.6.8 and 6.1.1.4'
O O 0.0106 0.0060 'International Tables Vol C Tables 4.2.6.8 and 6.1.1.4'
Si Si 0.0817 0.0704 'International Tables Vol C Tables 4.2.6.8 and 6.1.1.4'

loop_
_geom_angle_atom_site_label_1
_geom_angle_atom_site_label_2
_geom_angle_atom_site_label_3
_geom_angle
O1 Si1 C14 109.53(14)
O1 Si1 C13 109.21(14)
C14 Si1 C13 108.88(18)
O1 Si1 C15 106.41(12)
C14 Si1 C15 111.78(16)
C13 Si1 C15 110.98(15)
C1 O1 Si1 123.92(18)
C5 C1 O1 125.2(3)
C5 C1 C2 114.5(3)
O1 C1 C2 119.9(2)
C9 O3 H3O 105(3)
C16 C15 C17 109.3(3)
C16 C15 C18 108.6(3)
C17 C15 C18 108.6(3)
C16 C15 Si1 110.5(2)
C17 C15 Si1 109.1(2)
C18 C15 Si1 110.7(2)
Si1 C13 H13A 109.5
Si1 C13 H13B 109.5
H13A C13 H13B 109.5
Si1 C13 H13C 109.5
H13A C13 H13C 109.5
H13B C13 H13C 109.5
C8 C7 C12 107.8(2)
C8 C7 C2 110.6(2)
C12 C7 C2 110.0(3)
C8 C7 C11 102.8(3)
C12 C7 C11 112.4(3)
C2 C7 C11 113.0(2)
C10 C11 C7 105.9(2)
C10 C11 H11A 110.6
C7 C11 H11A 110.6
C10 C11 H11B 110.6
C7 C11 H11B 110.6
H11A C11 H11B 108.7
O2 C8 C9 125.0(3)
O2 C8 C7 125.3(3)
C9 C8 C7 109.7(3)
C1 C5 C6 126.7(3)
C1 C5 C4 110.7(3)
C6 C5 C4 122.5(3)
O3 C9 C10 113.1(3)
O3 C9 C8 115.9(3)
C10 C9 C8 102.7(3)
O3 C9 H9 108.3
C10 C9 H9 108.3
C8 C9 H9 108.3
C5 C6 H6A 109.5
C5 C6 H6B 109.5
H6A C6 H6B 109.5
C5 C6 H6C 109.5
H6A C6 H6C 109.5
H6B C6 H6C 109.5
C7 C12 H12A 109.5
C7 C12 H12B 109.5
H12A C12 H12B 109.5
C7 C12 H12C 109.5
H12A C12 H12C 109.5
H12B C12 H12C 109.5
C1 C2 C7 113.5(3)
C1 C2 C3 101.6(2)
C7 C2 C3 114.2(3)
C1 C2 H2 109.1
C7 C2 H2 109.1
C3 C2 H2 109.1
C9 C10 C11 102.9(3)
C9 C10 H10A 111.2
C11 C10 H10A 111.2
C9 C10 H10B 111.2
C11 C10 H10B 111.2
H10A C10 H10B 109.1
Si1 C14 H14A 109.5
Si1 C14 H14B 109.5
H14A C14 H14B 109.5
Si1 C14 H14C 109.5
H14A C14 H14C 109.5
H14B C14 H14C 109.5
C5 C4 C3 104.4(3)
C5 C4 H4A 110.9
C3 C4 H4A 110.9
C5 C4 H4B 110.9
C3 C4 H4B 110.9
H4A C4 H4B 108.9
C4 C3 C2 106.9(3)
C4 C3 H3A 110.3
C2 C3 H3A 110.3
C4 C3 H3B 110.3
C2 C3 H3B 110.3
H3A C3 H3B 108.6
C15 C16 H16A 109.5
C15 C16 H16B 109.5
H16A C16 H16B 109.5
C15 C16 H16C 109.5
H16A C16 H16C 109.5
H16B C16 H16C 109.5
C15 C17 H17A 109.5
C15 C17 H17B 109.5
H17A C17 H17B 109.5
C15 C17 H17C 109.5
H17A C17 H17C 109.5
H17B C17 H17C 109.5
C15 C18 H18A 109.5
C15 C18 H18B 109.5
H18A C18 H18B 109.5
C15 C18 H18C 109.5
H18A C18 H18C 109.5
H18B C18 H18C 109.5

loop_
_geom_bond_atom_site_label_1
_geom_bond_atom_site_label_2
_geom_bond_distance
Si1 O1 1.666(2)
Si1 C14 1.860(3)
Si1 C13 1.864(3)
Si1 C15 1.879(3)
O1 C1 1.386(4)
O2 C8 1.220(3)
C1 C5 1.331(4)
C1 C2 1.508(4)
O3 C9 1.399(4)
O3 H3O 0.80(4)
C15 C16 1.531(4)
C15 C17 1.531(4)
C15 C18 1.542(4)
C13 H13A 0.9800
C13 H13B 0.9800
C13 H13C 0.9800
C7 C8 1.522(4)
C7 C12 1.542(4)
C7 C2 1.547(4)
C7 C11 1.560(4)
C11 C10 1.532(5)
C11 H11A 0.9900
C11 H11B 0.9900
C8 C9 1.519(4)
C5 C6 1.499(4)
C5 C4 1.500(5)
C9 C10 1.517(4)
C9 H9 1.0000
C6 H6A 0.9800
C6 H6B 0.9800
C6 H6C 0.9800
C12 H12A 0.9800
C12 H12B 0.9800
C12 H12C 0.9800
C2 C3 1.554(4)
C2 H2 1.0000
C10 H10A 0.9900
C10 H10B 0.9900
C14 H14A 0.9800
C14 H14B 0.9800
C14 H14C 0.9800
C4 C3 1.544(4)
C4 H4A 0.9900
C4 H4B 0.9900
C3 H3A 0.9900
C3 H3B 0.9900
C16 H16A 0.9800
C16 H16B 0.9800
C16 H16C 0.9800
C17 H17A 0.9800
C17 H17B 0.9800
C17 H17C 0.9800
C18 H18A 0.9800
C18 H18B 0.9800
C18 H18C 0.9800

loop_
_geom_hbond_atom_site_label_D
_geom_hbond_atom_site_label_H
_geom_hbond_atom_site_label_A
_geom_hbond_distance_DH
_geom_hbond_distance_HA
_geom_hbond_distance_DA
_geom_hbond_angle_DHA
_geom_hbond_site_symmetry_A
O3 H3O O2 0.80(4) 2.07(4) 2.790(3) 151(4) 7_656

loop_
_geom_torsion_atom_site_label_1
_geom_torsion_atom_site_label_2
_geom_torsion_atom_site_label_3
_geom_torsion_atom_site_label_4
_geom_torsion
C14 Si1 O1 C1 68.4(3)
C13 Si1 O1 C1 -50.7(3)
C15 Si1 O1 C1 -170.6(2)
Si1 O1 C1 C5 89.9(3)
Si1 O1 C1 C2 -97.6(3)
O1 Si1 C15 C16 46.4(3)
C14 Si1 C15 C16 166.0(2)
C13 Si1 C15 C16 -72.3(3)
O1 Si1 C15 C17 166.6(2)
C14 Si1 C15 C17 -73.8(3)
C13 Si1 C15 C17 47.9(3)
O1 Si1 C15 C18 -73.9(2)
C14 Si1 C15 C18 45.6(3)
C13 Si1 C15 C18 167.4(2)
C8 C7 C11 C10 -19.5(3)
C12 C7 C11 C10 -135.1(3)
C2 C7 C11 C10 99.7(3)
C12 C7 C8 O2 -64.0(4)
C2 C7 C8 O2 56.3(4)
C11 C7 C8 O2 177.1(3)
C12 C7 C8 C9 113.5(3)
C2 C7 C8 C9 -126.2(3)
C11 C7 C8 C9 -5.3(3)
O1 C1 C5 C6 0.8(5)
C2 C1 C5 C6 -172.1(3)
O1 C1 C5 C4 176.5(3)
C2 C1 C5 C4 3.6(4)
O2 C8 C9 O3 -30.5(4)
C7 C8 C9 O3 151.9(3)
O2 C8 C9 C10 -154.3(3)
C7 C8 C9 C10 28.1(3)
C5 C1 C2 C7 111.9(3)
O1 C1 C2 C7 -61.4(4)
C5 C1 C2 C3 -11.2(4)
O1 C1 C2 C3 175.6(3)
C8 C7 C2 C1 61.6(3)
C12 C7 C2 C1 -179.5(3)
C11 C7 C2 C1 -53.0(3)
C8 C7 C2 C3 177.4(3)
C12 C7 C2 C3 -63.7(3)
C11 C7 C2 C3 62.8(3)
O3 C9 C10 C11 -164.9(3)
C8 C9 C10 C11 -39.2(3)
C7 C11 C10 C9 37.1(3)
C1 C5 C4 C3 5.7(4)
C6 C5 C4 C3 -178.3(3)
C5 C4 C3 C2 -12.3(4)
C1 C2 C3 C4 13.8(3)
C7 C2 C3 C4 -108.8(3)
